data_4339639
loop_
_publ_author_name
'Chakravarty, Manab'
'Suresh, R. Rama'
'Swamy, K. C. Kumara'

_publ_section_title
;
 Molecularly nonstoichiometric crystals in phosphorus compounds.
;
_journal_issue 23
_journal_name_full 'Inorganic chemistry'
_journal_page_first 9819
_journal_page_last 9826
_journal_paper_doi 10.1021/ic701173x
_journal_volume 46
_journal_year 2007
_chemical_formula_sum 'C24 H36 N2 O2 P2'
_chemical_formula_weight 446.49
_chemical_name_systematic
; 
 ? 
;
_space_group_IT_number 14
_symmetry_cell_setting monoclinic
_symmetry_space_group_name_Hall '-P 2ybc'
_symmetry_space_group_name_H-M 'P 1 21/c 1'
_atom_sites_solution_hydrogens geom
_atom_sites_solution_primary direct
_atom_sites_solution_secondary difmap
_audit_creation_method SHELXL-97
_cell_angle_alpha 90.00
_cell_angle_beta 102.33(3)
_cell_angle_gamma 90.00
_cell_formula_units_Z 4
_cell_length_a 12.397(4)
_cell_length_b 10.936(4)
_cell_length_c 19.775(6)
_cell_measurement_reflns_used 4583
_cell_measurement_temperature 293(2)
_cell_measurement_theta_max 25.0
_cell_measurement_theta_min 1.7
_cell_volume 2619.1(15)
_computing_structure_refinement 'SHELXL-97 (Sheldrick, 1997)'
_computing_structure_solution 'SHELXS-97 (Sheldrick, 1990)'
_diffrn_ambient_temperature 293(2)
_diffrn_measured_fraction_theta_full 1.000
_diffrn_measured_fraction_theta_max 1.000
_diffrn_measurement_device_type 'Enraf-Nonius Mach3'
_diffrn_measurement_method 'w scan'
_diffrn_radiation_monochromator graphite
_diffrn_radiation_source 'fine-focus sealed tube'
_diffrn_radiation_type MoK\a
_diffrn_radiation_wavelength 0.71073
_diffrn_reflns_av_R_equivalents 0.0000
_diffrn_reflns_av_sigmaI/netI 0.0261
_diffrn_reflns_limit_h_max 14
_diffrn_reflns_limit_h_min 0
_diffrn_reflns_limit_k_max 12
_diffrn_reflns_limit_k_min 0
_diffrn_reflns_limit_l_max 22
_diffrn_reflns_limit_l_min -23
_diffrn_reflns_number 4583
_diffrn_reflns_theta_full 24.97
_diffrn_reflns_theta_max 24.97
_diffrn_reflns_theta_min 1.68
_diffrn_standards_decay_% none
_diffrn_standards_interval_time 3600
_diffrn_standards_number 3
_exptl_absorpt_coefficient_mu 0.187
_exptl_absorpt_correction_T_max 0.9636
_exptl_absorpt_correction_T_min 0.9461
_exptl_absorpt_correction_type none
_exptl_crystal_colour colorless
_exptl_crystal_density_diffrn 1.132
_exptl_crystal_density_meas ?
_exptl_crystal_density_method 'not measured'
_exptl_crystal_description block
_exptl_crystal_F_000 960
_exptl_crystal_size_max 0.30
_exptl_crystal_size_mid 0.20
_exptl_crystal_size_min 0.20
_refine_diff_density_max 0.319
_refine_diff_density_min -0.236
_refine_diff_density_rms 0.042
_refine_ls_extinction_coef 0.0008(8)
_refine_ls_extinction_expression Fc^*^=kFc[1+0.001xFc^2^\l^3^/sin(2\q)]^-1/4^
_refine_ls_extinction_method SHELXL
_refine_ls_goodness_of_fit_ref 1.100
_refine_ls_hydrogen_treatment constr
_refine_ls_matrix_type full
_refine_ls_number_parameters 282
_refine_ls_number_reflns 4583
_refine_ls_number_restraints 0
_refine_ls_restrained_S_all 1.100
_refine_ls_R_factor_all 0.0756
_refine_ls_R_factor_gt 0.0437
_refine_ls_shift/su_max 0.000
_refine_ls_shift/su_mean 0.000
_refine_ls_structure_factor_coef Fsqd
_refine_ls_weighting_details 'calc w=1/[\s^2^(Fo^2^)+(0.0739P)^2^+0.4756P] where P=(Fo^2^+2Fc^2^)/3'
_refine_ls_weighting_scheme calc
_refine_ls_wR_factor_gt 0.1208
_refine_ls_wR_factor_ref 0.1476
_reflns_number_gt 2815
_reflns_number_total 4583
_reflns_threshold_expression >2sigma(I)
_cod_data_source_file ic701173x.cif
_cod_data_source_block compd12
_cod_depositor_comments
;
The following automatic conversions were performed:

'_exptl_crystal_density_meas' value 'not measured' was changed to '?'
- the value is perceived as not measured.

Automatic conversion script
Id: cif_fix_values 3008 2015-01-20 13:52:24Z robertas 
;
_cod_original_cell_volume 2619.4(14)
_cod_original_sg_symbol_H-M P_21/c
_cod_database_code 4339639

loop_
_symmetry_equiv_pos_as_xyz
'x, y, z'
'-x, y+1/2, -z+1/2'
'-x, -y, -z'
'x, -y-1/2, z-1/2'

loop_
_atom_site_label
_atom_site_type_symbol
_atom_site_fract_x
_atom_site_fract_y
_atom_site_fract_z
_atom_site_U_iso_or_equiv
_atom_site_adp_type
_atom_site_occupancy
_atom_site_symmetry_multiplicity
_atom_site_calc_flag
_atom_site_refinement_flags
P1 P 0.74698(5) 0.31539(6) 0.18261(3) 0.0500(2) Uani 1 1 d .
P2 P 0.66749(6) 0.30646(7) 0.29185(4) 0.0525(2) Uani 1 1 d .
O1 O 0.81332(13) 0.44611(16) 0.17911(8) 0.0521(5) Uani 1 1 d .
O2 O 0.67321(15) 0.44235(16) 0.32942(9) 0.0575(5) Uani 1 1 d .
N1 N 0.79161(17) 0.2873(2) 0.26825(10) 0.0523(6) Uani 1 1 d .
N2 N 0.62748(16) 0.3532(2) 0.20819(11) 0.0528(6) Uani 1 1 d .
C1 C 0.8846(2) 0.2074(3) 0.30070(15) 0.0633(8) Uani 1 1 d .
C2 C 0.9833(3) 0.2409(7) 0.2728(3) 0.189(3) Uani 1 1 d .
H2A H 0.9663 0.2320 0.2234 0.283 Uiso 1 1 calc R
H2B H 1.0437 0.1880 0.2925 0.283 Uiso 1 1 calc R
H2C H 1.0034 0.3242 0.2847 0.283 Uiso 1 1 calc R
C3 C 0.8566(5) 0.0753(4) 0.2845(3) 0.168(3) Uani 1 1 d .
H3A H 0.7952 0.0522 0.3043 0.252 Uiso 1 1 calc R
H3B H 0.9192 0.0252 0.3037 0.252 Uiso 1 1 calc R
H3C H 0.8374 0.0642 0.2353 0.252 Uiso 1 1 calc R
C4 C 0.9102(4) 0.2253(4) 0.37705(18) 0.1162(16) Uani 1 1 d .
H4A H 0.9296 0.3092 0.3875 0.174 Uiso 1 1 calc R
H4B H 0.9709 0.1736 0.3978 0.174 Uiso 1 1 calc R
H4C H 0.8466 0.2046 0.3952 0.174 Uiso 1 1 calc R
C5 C 0.5137(2) 0.3480(3) 0.16400(15) 0.0610(7) Uani 1 1 d .
C6 C 0.5172(3) 0.4073(4) 0.09515(17) 0.0981(13) Uani 1 1 d .
H6A H 0.5408 0.4908 0.1027 0.147 Uiso 1 1 calc R
H6B H 0.4449 0.4050 0.0656 0.147 Uiso 1 1 calc R
H6C H 0.5681 0.3638 0.0736 0.147 Uiso 1 1 calc R
C7 C 0.4380(3) 0.4174(4) 0.2003(2) 0.1104(15) Uani 1 1 d .
H7A H 0.4377 0.3793 0.2440 0.166 Uiso 1 1 calc R
H7B H 0.3645 0.4170 0.1722 0.166 Uiso 1 1 calc R
H7C H 0.4634 0.5002 0.2079 0.166 Uiso 1 1 calc R
C8 C 0.4765(3) 0.2159(3) 0.1518(2) 0.0965(12) Uani 1 1 d .
H8A H 0.5297 0.1714 0.1326 0.145 Uiso 1 1 calc R
H8B H 0.4061 0.2134 0.1202 0.145 Uiso 1 1 calc R
H8C H 0.4703 0.1794 0.1950 0.145 Uiso 1 1 calc R
C9 C 0.80373(19) 0.5090(2) 0.11650(13) 0.0490(6) Uani 1 1 d .
C10 C 0.8529(2) 0.4623(3) 0.06458(13) 0.0555(7) Uani 1 1 d .
C11 C 0.8430(3) 0.5319(3) 0.00493(15) 0.0700(8) Uani 1 1 d .
H11 H 0.8732 0.5030 -0.0312 0.084 Uiso 1 1 calc R
C12 C 0.7895(3) 0.6429(3) -0.00193(17) 0.0812(10) Uani 1 1 d .
H12 H 0.7836 0.6879 -0.0425 0.097 Uiso 1 1 calc R
C13 C 0.7450(3) 0.6870(3) 0.05055(19) 0.0766(10) Uani 1 1 d .
H13 H 0.7098 0.7626 0.0454 0.092 Uiso 1 1 calc R
C14 C 0.7511(2) 0.6218(3) 0.11142(15) 0.0581(7) Uani 1 1 d .
C16 C 0.7061(3) 0.6732(3) 0.17051(18) 0.0809(10) Uani 1 1 d .
H16A H 0.6594 0.7418 0.1545 0.121 Uiso 1 1 calc R
H16B H 0.7662 0.6990 0.2068 0.121 Uiso 1 1 calc R
H16C H 0.6641 0.6114 0.1878 0.121 Uiso 1 1 calc R
C15 C 0.9166(3) 0.3448(3) 0.07252(16) 0.0737(9) Uani 1 1 d .
H15A H 0.8665 0.2773 0.0705 0.111 Uiso 1 1 calc R
H15B H 0.9681 0.3443 0.1163 0.111 Uiso 1 1 calc R
H15C H 0.9560 0.3375 0.0358 0.111 Uiso 1 1 calc R
C17 C 0.7143(2) 0.4567(2) 0.40002(14) 0.0546(7) Uani 1 1 d .
C18 C 0.6574(3) 0.4122(3) 0.44843(15) 0.0674(8) Uani 1 1 d .
C19 C 0.7046(3) 0.4307(3) 0.51798(17) 0.0840(10) Uani 1 1 d .
H19 H 0.6688 0.4008 0.5513 0.101 Uiso 1 1 calc R
C20 C 0.8024(3) 0.4916(3) 0.53865(18) 0.0863(11) Uani 1 1 d .
H20 H 0.8337 0.5006 0.5855 0.104 Uiso 1 1 calc R
C21 C 0.8538(3) 0.5393(3) 0.48979(18) 0.0786(9) Uani 1 1 d .
H21 H 0.9188 0.5835 0.5040 0.094 Uiso 1 1 calc R
C22 C 0.8113(2) 0.5232(3) 0.42004(15) 0.0606(7) Uani 1 1 d .
C24 C 0.8666(3) 0.5792(3) 0.36697(18) 0.0867(10) Uani 1 1 d .
H24A H 0.8246 0.6485 0.3463 0.130 Uiso 1 1 calc R
H24B H 0.8709 0.5199 0.3318 0.130 Uiso 1 1 calc R
H24C H 0.9398 0.6051 0.3889 0.130 Uiso 1 1 calc R
C23 C 0.5467(3) 0.3507(4) 0.4263(2) 0.1039(13) Uani 1 1 d .
H23A H 0.5573 0.2664 0.4158 0.156 Uiso 1 1 calc R
H23B H 0.5051 0.3907 0.3858 0.156 Uiso 1 1 calc R
H23C H 0.5073 0.3558 0.4630 0.156 Uiso 1 1 calc R

loop_
_atom_site_aniso_label
_atom_site_aniso_U_11
_atom_site_aniso_U_22
_atom_site_aniso_U_33
_atom_site_aniso_U_23
_atom_site_aniso_U_13
_atom_site_aniso_U_12
P1 0.0457(4) 0.0540(4) 0.0495(4) 0.0021(3) 0.0081(3) -0.0004(3)
P2 0.0467(4) 0.0566(4) 0.0550(4) 0.0022(3) 0.0124(3) -0.0041(3)
O1 0.0475(10) 0.0585(11) 0.0491(10) 0.0042(8) 0.0075(8) -0.0048(8)
O2 0.0581(11) 0.0607(11) 0.0530(11) -0.0003(9) 0.0105(8) -0.0014(9)
N1 0.0454(12) 0.0593(13) 0.0515(13) 0.0096(10) 0.0085(9) 0.0074(10)
N2 0.0377(11) 0.0642(14) 0.0540(13) 0.0013(11) 0.0043(9) -0.0033(10)
C1 0.0521(16) 0.073(2) 0.0620(17) 0.0159(15) 0.0059(13) 0.0165(14)
C2 0.063(2) 0.310(8) 0.203(5) 0.170(6) 0.048(3) 0.076(4)
C3 0.172(5) 0.086(3) 0.205(6) -0.015(3) -0.055(4) 0.051(3)
C4 0.130(4) 0.135(4) 0.072(2) 0.014(2) -0.007(2) 0.064(3)
C5 0.0396(14) 0.0698(18) 0.0669(18) -0.0024(15) -0.0033(12) -0.0067(13)
C6 0.066(2) 0.124(3) 0.085(2) 0.026(2) -0.0258(17) -0.023(2)
C7 0.0500(19) 0.145(4) 0.125(3) -0.035(3) -0.0063(19) 0.026(2)
C8 0.069(2) 0.083(2) 0.122(3) -0.004(2) -0.013(2) -0.0237(19)
C9 0.0403(13) 0.0514(15) 0.0510(15) 0.0061(12) 0.0002(11) -0.0087(11)
C10 0.0510(15) 0.0602(17) 0.0540(15) 0.0012(13) 0.0085(12) -0.0161(13)
C11 0.0690(19) 0.082(2) 0.0576(17) 0.0057(16) 0.0096(14) -0.0183(18)
C12 0.071(2) 0.096(3) 0.068(2) 0.0332(19) -0.0054(17) -0.021(2)
C13 0.0537(18) 0.065(2) 0.102(3) 0.0263(19) -0.0034(17) -0.0045(15)
C14 0.0402(14) 0.0595(17) 0.0703(18) 0.0047(14) 0.0020(13) -0.0055(12)
C16 0.0625(19) 0.069(2) 0.111(3) -0.0057(19) 0.0183(18) 0.0101(16)
C15 0.082(2) 0.071(2) 0.076(2) -0.0035(16) 0.0358(17) -0.0023(17)
C17 0.0530(15) 0.0543(16) 0.0566(16) -0.0023(13) 0.0120(12) 0.0081(13)
C18 0.074(2) 0.0691(19) 0.0638(19) -0.0004(15) 0.0259(15) 0.0025(16)
C19 0.107(3) 0.085(2) 0.067(2) 0.0052(18) 0.034(2) 0.012(2)
C20 0.109(3) 0.082(2) 0.061(2) -0.0058(18) 0.004(2) 0.018(2)
C21 0.077(2) 0.067(2) 0.083(2) -0.0171(18) -0.0023(18) 0.0036(17)
C22 0.0611(17) 0.0533(16) 0.0659(18) -0.0058(14) 0.0105(14) 0.0026(14)
C24 0.082(2) 0.084(2) 0.097(3) -0.009(2) 0.0256(19) -0.028(2)
C23 0.088(3) 0.133(4) 0.103(3) -0.006(3) 0.049(2) -0.028(3)

loop_
_atom_type_symbol
_atom_type_description
_atom_type_scat_dispersion_real
_atom_type_scat_dispersion_imag
_atom_type_scat_source
C C 0.0033 0.0016 'International Tables Vol C Tables 4.2.6.8 and 6.1.1.4'
H H 0.0000 0.0000 'International Tables Vol C Tables 4.2.6.8 and 6.1.1.4'
N N 0.0061 0.0033 'International Tables Vol C Tables 4.2.6.8 and 6.1.1.4'
O O 0.0106 0.0060 'International Tables Vol C Tables 4.2.6.8 and 6.1.1.4'
P P 0.1023 0.0942 'International Tables Vol C Tables 4.2.6.8 and 6.1.1.4'

loop_
_geom_angle_atom_site_label_1
_geom_angle_atom_site_label_2
_geom_angle_atom_site_label_3
_geom_angle
O1 P1 N1 97.99(10)
O1 P1 N2 105.77(10)
N1 P1 N2 82.36(10)
O2 P2 N2 98.18(11)
O2 P2 N1 106.07(10)
N2 P2 N1 82.19(10)
C9 O1 P1 120.75(15)
C17 O2 P2 121.58(16)
C1 N1 P1 126.78(19)
C1 N1 P2 128.03(18)
P1 N1 P2 97.45(11)
C5 N2 P2 126.91(18)
C5 N2 P1 125.83(18)
P2 N2 P1 97.10(11)
N1 C1 C4 109.9(3)
N1 C1 C2 108.6(3)
C4 C1 C2 109.2(4)
N1 C1 C3 110.6(3)
C4 C1 C3 109.4(3)
C2 C1 C3 109.2(4)
C1 C2 H2A 109.5
C1 C2 H2B 109.5
H2A C2 H2B 109.5
C1 C2 H2C 109.5
H2A C2 H2C 109.5
H2B C2 H2C 109.5
C1 C3 H3A 109.5
C1 C3 H3B 109.5
H3A C3 H3B 109.5
C1 C3 H3C 109.5
H3A C3 H3C 109.5
H3B C3 H3C 109.5
C1 C4 H4A 109.5
C1 C4 H4B 109.5
H4A C4 H4B 109.5
C1 C4 H4C 109.5
H4A C4 H4C 109.5
H4B C4 H4C 109.5
N2 C5 C7 108.0(2)
N2 C5 C6 107.7(2)
C7 C5 C6 110.6(3)
N2 C5 C8 110.2(2)
C7 C5 C8 110.9(3)
C6 C5 C8 109.3(3)
C5 C6 H6A 109.5
C5 C6 H6B 109.5
H6A C6 H6B 109.5
C5 C6 H6C 109.5
H6A C6 H6C 109.5
H6B C6 H6C 109.5
C5 C7 H7A 109.5
C5 C7 H7B 109.5
H7A C7 H7B 109.5
C5 C7 H7C 109.5
H7A C7 H7C 109.5
H7B C7 H7C 109.5
C5 C8 H8A 109.5
C5 C8 H8B 109.5
H8A C8 H8B 109.5
C5 C8 H8C 109.5
H8A C8 H8C 109.5
H8B C8 H8C 109.5
C14 C9 C10 122.9(2)
C14 C9 O1 116.8(2)
C10 C9 O1 120.2(2)
C11 C10 C9 116.8(3)
C11 C10 C15 120.6(3)
C9 C10 C15 122.6(2)
C12 C11 C10 121.4(3)
C12 C11 H11 119.3
C10 C11 H11 119.3
C13 C12 C11 120.1(3)
C13 C12 H12 119.9
C11 C12 H12 119.9
C12 C13 C14 121.5(3)
C12 C13 H13 119.2
C14 C13 H13 119.2
C13 C14 C9 117.2(3)
C13 C14 C16 121.4(3)
C9 C14 C16 121.4(3)
C14 C16 H16A 109.5
C14 C16 H16B 109.5
H16A C16 H16B 109.5
C14 C16 H16C 109.5
H16A C16 H16C 109.5
H16B C16 H16C 109.5
C10 C15 H15A 109.5
C10 C15 H15B 109.5
H15A C15 H15B 109.5
C10 C15 H15C 109.5
H15A C15 H15C 109.5
H15B C15 H15C 109.5
C22 C17 O2 117.1(2)
C22 C17 C18 121.5(3)
O2 C17 C18 121.4(3)
C19 C18 C17 117.5(3)
C19 C18 C23 121.2(3)
C17 C18 C23 121.3(3)
C20 C19 C18 121.7(3)
C20 C19 H19 119.1
C18 C19 H19 119.1
C19 C20 C21 119.4(3)
C19 C20 H20 120.3
C21 C20 H20 120.3
C20 C21 C22 121.4(3)
C20 C21 H21 119.3
C22 C21 H21 119.3
C21 C22 C17 118.3(3)
C21 C22 C24 120.9(3)
C17 C22 C24 120.8(3)
C22 C24 H24A 109.5
C22 C24 H24B 109.5
H24A C24 H24B 109.5
C22 C24 H24C 109.5
H24A C24 H24C 109.5
H24B C24 H24C 109.5
C18 C23 H23A 109.5
C18 C23 H23B 109.5
H23A C23 H23B 109.5
C18 C23 H23C 109.5
H23A C23 H23C 109.5
H23B C23 H23C 109.5

loop_
_geom_bond_atom_site_label_1
_geom_bond_atom_site_label_2
_geom_bond_distance
P1 O1 1.6581(18)
P1 N1 1.694(2)
P1 N2 1.715(2)
P2 O2 1.656(2)
P2 N2 1.701(2)
P2 N1 1.713(2)
O1 C9 1.399(3)
O2 C17 1.389(3)
N1 C1 1.480(3)
N2 C5 1.493(3)
C1 C4 1.488(4)
C1 C2 1.491(5)
C1 C3 1.504(5)
C2 H2A 0.9600
C2 H2B 0.9600
C2 H2C 0.9600
C3 H3A 0.9600
C3 H3B 0.9600
C3 H3C 0.9600
C4 H4A 0.9600
C4 H4B 0.9600
C4 H4C 0.9600
C5 C7 1.504(4)
C5 C6 1.517(4)
C5 C8 1.520(4)
C6 H6A 0.9600
C6 H6B 0.9600
C6 H6C 0.9600
C7 H7A 0.9600
C7 H7B 0.9600
C7 H7C 0.9600
C8 H8A 0.9600
C8 H8B 0.9600
C8 H8C 0.9600
C9 C14 1.390(4)
C9 C10 1.398(4)
C10 C11 1.387(4)
C10 C15 1.499(4)
C11 C12 1.376(5)
C11 H11 0.9300
C12 C13 1.363(5)
C12 H12 0.9300
C13 C14 1.387(4)
C13 H13 0.9300
C14 C16 1.507(4)
C16 H16A 0.9600
C16 H16B 0.9600
C16 H16C 0.9600
C15 H15A 0.9600
C15 H15B 0.9600
C15 H15C 0.9600
C17 C22 1.389(4)
C17 C18 1.392(4)
C18 C19 1.390(4)
C18 C23 1.507(5)
C19 C20 1.367(5)
C19 H19 0.9300
C20 C21 1.369(5)
C20 H20 0.9300
C21 C22 1.379(4)
C21 H21 0.9300
C22 C24 1.501(4)
C24 H24A 0.9600
C24 H24B 0.9600
C24 H24C 0.9600
C23 H23A 0.9600
C23 H23B 0.9600
C23 H23C 0.9600
